data_2006063
loop_
_publ_author_name
'Zehnder, M.'
'M\"uller, J. F. K.'
'Neuburger, M.'

_publ_section_title
;Bis{\m-[1-(<i>N</i>-Methylsulfonimidoyl)-2,2-diphenylethene]}-1\k^2^<i>C</i>^1^,<i>N</i>:2\k<i>O</i>;1\k<i>O</i>:2\k^2^<i>C</i>^1^,<i>N</i>-bis[(tetrahydrofuran-<i>O</i>)lithium]
 Tetrahydrofuran Solvate and
 1-(<i>N</i>-Methylphenylsulfonimidoyl)-2,2-diphenylethene
;
_journal_issue 4
_journal_name_full 'Acta Crystallographica Section C'
_journal_page_first 419
_journal_page_last 422
_journal_paper_doi 10.1107/S0108270196014412
_journal_volume 53
_journal_year 1997
_chemical_formula_moiety ' C21 H19 S1 N1 O1 '
_chemical_formula_sum 'C21 H19 N O S'
_chemical_formula_weight 333.45
_chemical_name_systematic
;
2,2-Diphenylethenyl-N-methyl-S-phenylsulfoximine
;
_space_group_IT_number 2
_symmetry_cell_setting triclinic
_symmetry_space_group_name_Hall '-P 1'
_symmetry_space_group_name_H-M 'P -1'
_audit_creation_method CRYSTALS
_cell_angle_alpha 97.170(4)
_cell_angle_beta 90.662(5)
_cell_angle_gamma 99.241(5)
_cell_formula_units_Z 2
_cell_length_a 6.0861(4)
_cell_length_b 11.9803(7)
_cell_length_c 12.4121(7)
_cell_measurement_reflns_used 25
_cell_measurement_temperature 293
_cell_measurement_theta_max 46
_cell_measurement_theta_min 23
_cell_volume 885.82(9)
_computing_data_collection 'CAD-4 EXPRESS (Enraf-Nonius, 1992)'
_computing_molecular_graphics 'SNOOPI (Davies, Braid, Foxman & Powell, 1989)'
_computing_structure_refinement 'CRYSTALS (Watkin, Carruthers & Betteridge, 1985)'
_computing_structure_solution 'SIR92 (Altomare et al., 1994)'
_diffrn_ambient_temperature 293
_diffrn_measurement_device '  Enraf-nonius CAD4 '
_diffrn_measurement_method 2\q/\w
_diffrn_radiation_monochromator graphite
_diffrn_radiation_type 'Cu K\a'
_diffrn_radiation_wavelength 1.54180
_diffrn_reflns_av_R_equivalents 0.01
_diffrn_reflns_limit_h_max 7
_diffrn_reflns_limit_h_min 0
_diffrn_reflns_limit_k_max 14
_diffrn_reflns_limit_k_min -15
_diffrn_reflns_limit_l_max 15
_diffrn_reflns_limit_l_min -15
_diffrn_reflns_number 3797
_diffrn_reflns_theta_max 77.50
_diffrn_reflns_theta_min 2.19
_diffrn_standards_decay_% 3.52
_diffrn_standards_interval_time 120
_diffrn_standards_number 3
_exptl_absorpt_coefficient_mu 1.62
_exptl_absorpt_correction_T_max 1.00
_exptl_absorpt_correction_T_min 0.74
_exptl_absorpt_correction_type 'empirical (\y scans; North, Phillips & Matthews, 1968)'
_exptl_absorpt_process_details '\y scan'
_exptl_crystal_colour ' colourless '
_exptl_crystal_density_diffrn 1.25
_exptl_crystal_density_meas ?
_exptl_crystal_description ' needle '
_exptl_crystal_F_000 352
_exptl_crystal_size_max 0.75
_exptl_crystal_size_mid 0.45
_exptl_crystal_size_min 0.20
_refine_diff_density_max 0.23
_refine_diff_density_min -0.34
_refine_ls_extinction_coef 28.(2)
_refine_ls_extinction_method 'Larson (1970)'
_refine_ls_goodness_of_fit_obs 1.03
_refine_ls_hydrogen_treatment
;
 H atoms placed geometrically after each cycle
;
_refine_ls_matrix_type full
_refine_ls_number_parameters 222
_refine_ls_number_reflns 3066
_refine_ls_R_factor_obs 0.0394
_refine_ls_shift/esd_max 0.001
_refine_ls_structure_factor_coef F
_refine_ls_weighting_scheme
;
 Chebychev polynomial (Carruthers & Watkin, 1979)
;
_refine_ls_wR_factor_obs 0.0473
_reflns_number_observed 3066
_reflns_number_total 3464
_reflns_observed_criterion >3.00\s(I)
_cod_data_source_file jz1153.cif
_cod_data_source_block 2
_cod_depositor_comments
;
The following automatic conversions were performed:

'_exptl_crystal_density_meas' value 'not measured' was changed to '?'
- the value is perceived as not measured.

Automatic conversion script
Id: cif_fix_values 3008 2015-01-20 13:52:24Z robertas 
;
_cod_original_formula_sum ' C21 H19 S1 N1 O1 '
_cod_database_code 2006063

loop_
_symmetry_equiv_pos_as_xyz
x,y,z
-x,-y,-z

loop_
_atom_site_aniso_label
_atom_site_aniso_U_11
_atom_site_aniso_U_12
_atom_site_aniso_U_13
_atom_site_aniso_U_22
_atom_site_aniso_U_23
_atom_site_aniso_U_33
S1 0.0537(2) 0.0075(1) -0.0077(2) 0.0460(2) 0.0009(1) 0.0552(2)
N1 0.0721(9) 0.0129(7) -0.0164(7) 0.0565(8) -0.0024(6) 0.0540(8)
O1 0.0548(7) 0.0140(6) 0.0090(6) 0.0712(8) 0.0105(6) 0.0829(9)
C1 0.0619(9) 0.0071(6) -0.0067(7) 0.0420(7) -0.0010(6) 0.0542(8)
C2 0.0540(8) 0.0013(6) -0.0022(6) 0.0393(7) 0.0043(6) 0.0531(8)
C3 0.0605(9) 0.0020(6) -0.0067(7) 0.0373(7) 0.0037(6) 0.0542(8)
C4 0.063(1) 0.0073(7) -0.0018(8) 0.0501(8) 0.0054(7) 0.063(1)
C5 0.070(1) 0.0143(8) -0.002(1) 0.054(1) 0.0004(9) 0.091(1)
C6 0.093(1) 0.0209(9) -0.023(1) 0.0495(9) 0.0019(9) 0.096(2)
C7 0.128(2) 0.023(1) -0.019(1) 0.059(1) 0.0182(9) 0.075(1)
C8 0.099(1) 0.0177(9) 0.001(1) 0.056(1) 0.0127(8) 0.061(1)
C9 0.0585(8) 0.0070(6) -0.0025(6) 0.0436(7) 0.0052(6) 0.0480(8)
C10 0.062(1) 0.0053(8) 0.0039(8) 0.072(1) 0.0011(8) 0.061(1)
C11 0.082(1) 0.024(1) 0.013(1) 0.095(1) -0.003(1) 0.063(1)
C12 0.099(2) 0.026(1) -0.006(1) 0.072(1) -0.0109(9) 0.058(1)
C13 0.082(1) 0.0082(8) -0.0158(9) 0.0494(9) -0.0037(7) 0.066(1)
C14 0.0605(9) 0.0067(7) -0.0051(7) 0.0460(8) 0.0028(6) 0.0572(9)
C15 0.0604(9) 0.0093(6) -0.0111(7) 0.0430(7) 0.0033(6) 0.0538(8)
C16 0.088(1) 0.0194(9) -0.0056(9) 0.0547(9) -0.0025(8) 0.065(1)
C17 0.140(2) 0.019(1) -0.027(2) 0.050(1) -0.011(1) 0.083(1)
C18 0.116(2) -0.013(1) -0.044(2) 0.054(1) 0.012(1) 0.108(2)
C19 0.071(1) -0.010(1) -0.019(1) 0.074(1) 0.022(1) 0.112(2)
C20 0.062(1) 0.0049(8) -0.0051(9) 0.059(1) 0.0053(9) 0.079(1)
C21 0.079(1) 0.0142(9) -0.0156(9) 0.070(1) 0.0085(9) 0.064(1)

loop_
_atom_site_label
_atom_site_fract_x
_atom_site_fract_y
_atom_site_fract_z
_atom_site_U_iso_or_equiv
_atom_site_thermal_displace_type
S1 0.51541(6) 0.28735(3) 0.38843(3) 0.0515(1) Uani
N1 0.5263(3) 0.3177(1) 0.5112(1) 0.0590(3) Uani
O1 0.7148(2) 0.2755(1) 0.3279(1) 0.0678(3) Uani
C1 0.3789(3) 0.3958(1) 0.3516(1) 0.0522(3) Uani
C2 0.2789(3) 0.3966(1) 0.2559(1) 0.0488(3) Uani
C3 0.1398(3) 0.4855(1) 0.2418(1) 0.0499(3) Uani
C4 0.0013(3) 0.5200(1) 0.3233(1) 0.0587(4) Uani
C5 -0.1396(3) 0.5967(2) 0.3070(2) 0.0696(4) Uani
C6 -0.1422(4) 0.6406(2) 0.2104(2) 0.0729(6) Uani
C7 -0.0032(5) 0.6097(2) 0.1300(2) 0.0772(6) Uani
C8 0.1364(4) 0.5318(2) 0.1449(2) 0.0680(4) Uani
C9 0.2896(3) 0.3098(1) 0.1598(1) 0.0498(3) Uani
C10 0.4862(3) 0.3041(2) 0.1056(2) 0.0654(4) Uani
C11 0.4881(4) 0.2229(2) 0.0154(2) 0.0765(4) Uani
C12 0.2996(4) 0.1484(2) -0.0198(2) 0.0721(6) Uani
C13 0.1032(3) 0.1542(2) 0.0333(2) 0.0639(4) Uani
C14 0.0976(3) 0.2353(1) 0.1226(1) 0.0545(3) Uani
C15 0.3296(3) 0.1572(1) 0.3489(1) 0.0512(3) Uani
C16 0.3963(4) 0.0715(2) 0.2783(2) 0.0669(4) Uani
C17 0.2503(5) -0.0309(2) 0.2545(2) 0.0815(6) Uani
C18 0.0452(5) -0.0455(2) 0.2998(2) 0.0832(7) Uani
C19 -0.0187(4) 0.0405(2) 0.3687(2) 0.0819(6) Uani
C20 0.1231(3) 0.1424(2) 0.3946(2) 0.0670(4) Uani
C21 0.5973(4) 0.2343(2) 0.5758(2) 0.0688(4) Uani
H1 0.379(3) 0.454(1) 0.412(1) 0.066(5) Uiso
H41 0.0034 0.4903 0.3916 0.0584 Uiso
H51 -0.2357 0.6192 0.3636 0.0699 Uiso
H61 -0.2415 0.6931 0.1990 0.0761 Uiso
H71 -0.0024 0.6422 0.0631 0.0823 Uiso
H81 0.2314 0.5097 0.0877 0.0695 Uiso
H101 0.6197 0.3557 0.1301 0.0647 Uiso
H111 0.6236 0.2192 -0.0227 0.0785 Uiso
H121 0.3038 0.0920 -0.0816 0.0743 Uiso
H131 -0.0295 0.1021 0.0084 0.0643 Uiso
H141 -0.0396 0.2401 0.1590 0.0542 Uiso
H161 0.5398 0.0823 0.2464 0.0679 Uiso
H171 0.2937 -0.0918 0.2059 0.0838 Uiso
H181 -0.0540 -0.1166 0.2829 0.0877 Uiso
H191 -0.1635 0.0298 0.3994 0.0839 Uiso
H201 0.0787 0.2025 0.4439 0.0665 Uiso
H211 0.5976 0.2628 0.6516 0.0706 Uiso
H212 0.7445 0.2221 0.5563 0.0706 Uiso
H213 0.4960 0.1636 0.5617 0.0706 Uiso

loop_
_atom_type_symbol
_atom_type_scat_dispersion_real
_atom_type_scat_dispersion_imag
_atom_type_scat_source
'C   ' 0.0170 0.0090 International_Tables_Vol_IV_Table_2.2B
'H   ' 0.0000 0.0000 International_Tables_Vol_IV_Table_2.2B
'N   ' 0.0290 0.0180 International_Tables_Vol_IV_Table_2.2B
'O   ' 0.0470 0.0320 International_Tables_Vol_IV_Table_2.2B
'S   ' 0.3190 0.5570 International_Tables_Vol_IV_Table_2.2B

loop_
_geom_angle_atom_site_label_1
_geom_angle_atom_site_label_2
_geom_angle_atom_site_label_3
_geom_angle
_geom_angle_publ_flag
N1 S1 O1 121.26(8) yes
N1 S1 C1 99.85(8) yes
O1 S1 C1 113.35(8) yes
N1 S1 C15 110.92(8) yes
O1 S1 C15 104.82(8) yes
C1 S1 C15 105.86(7) yes
S1 N1 C21 117.10(10) no
S1 C1 C2 125.90(10) yes
C1 C2 C3 119.80(10) yes
C1 C2 C9 123.90(10) yes
C3 C2 C9 116.30(10) yes
C2 C3 C4 120.80(10) no
C2 C3 C8 120.8(2) no
C4 C3 C8 118.3(2) no
C3 C4 C5 120.7(2) no
C4 C5 C6 120.2(2) no
C5 C6 C7 120.0(2) no
C6 C7 C8 120.3(2) no
C3 C8 C7 120.6(2) no
C2 C9 C10 121.20(10) no
C2 C9 C14 119.10(10) no
C10 C9 C14 119.6(2) no
C9 C10 C11 119.4(2) no
C10 C11 C12 120.9(2) no
C11 C12 C13 120.0(2) no
C12 C13 C14 119.9(2) no
C9 C14 C13 120.2(2) no
S1 C15 C16 120.40(10) no
S1 C15 C20 118.40(10) no
C16 C15 C20 121.1(2) no
C15 C16 C17 118.4(2) no
C16 C17 C18 120.5(2) no
C17 C18 C19 120.3(2) no
C18 C19 C20 120.5(2) no
C15 C20 C19 119.2(2) no
S1 C1 H1 109.9(12) no
C2 C1 H1 124.0(12) no
C3 C4 H41 119.7(2) no
C5 C4 H41 119.7(2) no
C4 C5 H51 119.9(2) no
C6 C5 H51 119.9(2) no
C5 C6 H61 120.0(3) no
C7 C6 H61 120.0(2) no
C6 C7 H71 119.9(2) no
C8 C7 H71 119.9(3) no
C3 C8 H81 119.7(2) no
C7 C8 H81 119.7(2) no
C9 C10 H101 120.3(2) no
C11 C10 H101 120.3(2) no
C10 C11 H111 119.6(2) no
C12 C11 H111 119.6(2) no
C11 C12 H121 120.0(2) no
C13 C12 H121 120.0(2) no
C12 C13 H131 120.0(2) no
C14 C13 H131 120.0(2) no
C9 C14 H141 119.9(2) no
C13 C14 H141 119.9(2) no
C15 C16 H161 120.8(2) no
C17 C16 H161 120.8(2) no
C16 C17 H171 119.7(3) no
C18 C17 H171 119.7(3) no
C17 C18 H181 119.8(3) no
C19 C18 H181 119.8(3) no
C18 C19 H191 119.8(2) no
C20 C19 H191 119.8(3) no
C15 C20 H201 120.4(2) no
C19 C20 H201 120.4(2) no
N1 C21 H211 109.5(2) no
N1 C21 H212 109.5(2) no
N1 C21 H213 109.5(2) no
H211 C21 H212 109.5(2) no
H211 C21 H213 109.5(2) no
H212 C21 H213 109.5(2) no

loop_
_geom_bond_atom_site_label_1
_geom_bond_site_symmetry_1
_geom_bond_atom_site_label_2
_geom_bond_site_symmetry_2
_geom_bond_distance
_geom_bond_publ_flag
S1 . N1 . 1.520(1) yes
S1 . O1 . 1.452(1) yes
S1 . C1 . 1.753(2) yes
S1 . C15 . 1.784(2) yes
N1 . C21 . 1.469(2) no
C1 . C2 . 1.330(2) yes
C2 . C3 . 1.488(2) yes
C2 . C9 . 1.491(2) yes
C3 . C4 . 1.390(2) no
C3 . C8 . 1.387(2) no
C4 . C5 . 1.385(3) no
C5 . C6 . 1.369(3) no
C6 . C7 . 1.370(4) no
C7 . C8 . 1.386(3) no
C9 . C10 . 1.386(2) no
C9 . C14 . 1.387(2) no
C10 . C11 . 1.389(3) no
C11 . C12 . 1.366(3) no
C12 . C13 . 1.379(3) no
C13 . C14 . 1.385(2) no
C15 . C16 . 1.380(2) no
C15 . C20 . 1.380(3) no
C16 . C17 . 1.391(3) no
C17 . C18 . 1.369(4) no
C18 . C19 . 1.365(4) no
C19 . C20 . 1.377(3) no
C1 . H1 . 0.958(9) no
C4 . H41 . 0.960(2) no
C5 . H51 . 0.960(2) no
C6 . H61 . 0.960(2) no
C7 . H71 . 0.960(2) no
C8 . H81 . 0.960(2) no
C10 . H101 . 0.960(2) no
C11 . H111 . 0.960(2) no
C12 . H121 . 0.960(2) no
C13 . H131 . 0.960(2) no
C14 . H141 . 0.960(2) no
C16 . H161 . 0.960(2) no
C17 . H171 . 0.960(2) no
C18 . H181 . 0.960(2) no
C19 . H191 . 0.960(3) no
C20 . H201 . 0.960(2) no
C21 . H211 . 0.960(2) no
C21 . H212 . 0.960(2) no
C21 . H213 . 0.960(2) no
